data_4001047
loop_
_publ_author_name
'Wu, Tao'
'Zhang, Jian'
'Bu, Xianhui'
'Feng, Pingyun'

_publ_section_title
;
 Variable Lithium Coordination Modes in Two- and Three-Dimensional Lithium
 Boron Imidazolate Frameworks
;
_journal_issue 16
_journal_name_full 'Chemistry of Materials'
_journal_page_first 3830
_journal_paper_doi 10.1021/cm9015063
_journal_volume 21
_journal_year 2009
_chemical_formula_sum 'C27 H39 B2 Li2 N13 O'
_chemical_formula_weight 597.21
_chemical_name_systematic
; 
 ? 
;
_space_group_IT_number 9
_symmetry_cell_setting monoclinic
_symmetry_space_group_name_Hall 'C -2yc'
_symmetry_space_group_name_H-M 'C 1 c 1'
_atom_sites_solution_hydrogens geom
_atom_sites_solution_primary direct
_atom_sites_solution_secondary difmap
_audit_creation_method SHELXL-97
_cell_angle_alpha 90.00
_cell_angle_beta 111.235(3)
_cell_angle_gamma 90.00
_cell_formula_units_Z 4
_cell_length_a 13.6623(5)
_cell_length_b 13.9688(6)
_cell_length_c 18.0454(9)
_cell_measurement_temperature 293(2)
_cell_volume 3210.1(3)
_computing_structure_refinement 'SHELXL-97 (Sheldrick, 1997)'
_computing_structure_solution 'SHELXS-97 (Sheldrick, 1990)'
_diffrn_ambient_temperature 293(2)
_diffrn_measured_fraction_theta_full 0.987
_diffrn_measured_fraction_theta_max 0.987
_diffrn_radiation_monochromator graphite
_diffrn_radiation_source 'fine-focus sealed tube'
_diffrn_radiation_type MoK\a
_diffrn_radiation_wavelength 0.71073
_diffrn_reflns_av_R_equivalents 0.0543
_diffrn_reflns_av_sigmaI/netI 0.0824
_diffrn_reflns_limit_h_max 14
_diffrn_reflns_limit_h_min -14
_diffrn_reflns_limit_k_max 14
_diffrn_reflns_limit_k_min -13
_diffrn_reflns_limit_l_max 17
_diffrn_reflns_limit_l_min -19
_diffrn_reflns_number 6225
_diffrn_reflns_theta_full 22.49
_diffrn_reflns_theta_max 22.49
_diffrn_reflns_theta_min 2.16
_exptl_absorpt_coefficient_mu 0.080
_exptl_crystal_density_diffrn 1.236
_exptl_crystal_density_method 'not measured'
_exptl_crystal_F_000 1264
_refine_diff_density_max 0.414
_refine_diff_density_min -0.291
_refine_diff_density_rms 0.083
_refine_ls_abs_structure_details 'Flack H D (1983), Acta Cryst. A39, 876-881'
_refine_ls_abs_structure_Flack 0.00
_refine_ls_extinction_method none
_refine_ls_goodness_of_fit_ref 1.058
_refine_ls_hydrogen_treatment mixed
_refine_ls_matrix_type full
_refine_ls_number_parameters 422
_refine_ls_number_reflns 3204
_refine_ls_number_restraints 2
_refine_ls_restrained_S_all 1.058
_refine_ls_R_factor_all 0.1180
_refine_ls_R_factor_gt 0.0960
_refine_ls_shift/su_max 0.017
_refine_ls_shift/su_mean 0.001
_refine_ls_structure_factor_coef Fsqd
_refine_ls_weighting_details 'calc w=1/[\s^2^(Fo^2^)+(0.2000P)^2^+5.0000P] where P=(Fo^2^+2Fc^2^)/3'
_refine_ls_weighting_scheme calc
_refine_ls_wR_factor_gt 0.2684
_refine_ls_wR_factor_ref 0.2889
_reflns_number_gt 2487
_reflns_number_total 3204
_reflns_threshold_expression >2sigma(I)
_cod_data_source_file cm9015063_si_002.cif
_cod_data_source_block BIF-10
_cod_depositor_comments
;
The following automatic conversions were performed:

'_symmetry_cell_setting' value 'Monoclinic' changed to 'monoclinic'
according to /home/saulius/struct/CIF-dictionaries/cif_core.dic
dictionary named 'cif_core.dic' version 2.4.2 from 2011-04-26.

Automatic conversion script
Id: cif_fix_values 1715 2011-07-08 13:25:40Z adriana 
;
_cod_original_cell_volume 3210.1(2)
_cod_original_sg_symbol_H-M Cc
_cod_database_code 4001047

loop_
_symmetry_equiv_pos_as_xyz
'x, y, z'
'x, -y, z+1/2'
'x+1/2, y+1/2, z'
'x+1/2, -y+1/2, z+1/2'

loop_
_atom_site_label
_atom_site_type_symbol
_atom_site_fract_x
_atom_site_fract_y
_atom_site_fract_z
_atom_site_U_iso_or_equiv
_atom_site_adp_type
_atom_site_occupancy
_atom_site_symmetry_multiplicity
_atom_site_calc_flag
_atom_site_refinement_flags
B1 B 0.4514(3) 0.9071(3) 0.7602(2) 0.0397(12) Uani 1 1 d .
H101 H 0.528(2) 0.978(2) 0.7626(17) 0.026(8) Uiso 1 1 d .
B2 B 0.3308(3) 0.3440(3) 0.6048(3) 0.0428(12) Uani 1 1 d .
H102 H 0.2817(17) 0.3066(17) 0.6030(14) 0.006(6) Uiso 1 1 d .
Li1 Li 0.2842(4) 0.8400(5) 0.4303(3) 0.0494(19) Uani 1 1 d .
Li2 Li 0.1913(5) 0.6343(5) 0.7697(4) 0.060(2) Uani 1 1 d .
N1 N 0.5222(3) 0.6304(2) 0.5065(2) 0.0670(13) Uani 1 1 d .
O1 O 0.3894(2) 0.7289(2) 0.43495(19) 0.0734(11) Uani 1 1 d .
C1 C 0.5521(5) 0.6000(6) 0.4471(4) 0.151(3) Uani 1 1 d .
H1A H 0.6269 0.6061 0.4629 0.226 Uiso 1 1 calc R
H1B H 0.5183 0.6381 0.4006 0.226 Uiso 1 1 calc R
H1C H 0.5324 0.5341 0.4355 0.226 Uiso 1 1 calc R
C2 C 0.5820(7) 0.6000(8) 0.5912(5) 0.272(4) Uani 1 1 d .
H2A H 0.5979 0.5329 0.5925 0.409 Uiso 1 1 calc R
H2B H 0.5400 0.6120 0.6229 0.409 Uiso 1 1 calc R
H2C H 0.6462 0.6358 0.6121 0.409 Uiso 1 1 calc R
C3 C 0.4412(4) 0.6932(4) 0.4978(4) 0.0943(18) Uani 1 1 d .
H3 H 0.4257 0.7089 0.5424 0.113 Uiso 1 1 calc R
N11 N 0.5112(2) 0.81349(19) 0.79066(17) 0.0424(9) Uani 1 1 d .
N12 N 0.6376(2) 0.7119(2) 0.8608(2) 0.0489(10) Uani 1 1 d .
C11 C 0.5996(3) 0.8015(3) 0.8555(2) 0.0458(12) Uani 1 1 d .
C12 C 0.4894(3) 0.7226(3) 0.7548(2) 0.0525(12) Uani 1 1 d .
H12 H 0.4314 0.7076 0.7099 0.063 Uiso 1 1 calc R
C13 C 0.5651(3) 0.6609(3) 0.7954(2) 0.0516(13) Uani 1 1 d .
H13 H 0.5694 0.5968 0.7831 0.062 Uiso 1 1 calc R
C14 C 0.6481(4) 0.8751(4) 0.9141(3) 0.0789(17) Uani 1 1 d .
H14A H 0.5955 0.9200 0.9154 0.118 Uiso 1 1 calc R
H14B H 0.7007 0.9078 0.9001 0.118 Uiso 1 1 calc R
H14C H 0.6800 0.8462 0.9655 0.118 Uiso 1 1 calc R
N21 N 0.3972(2) 0.94154(19) 0.81718(17) 0.0414(8) Uani 1 1 d .
N22 N 0.3222(2) 1.0396(2) 0.88008(18) 0.0507(10) Uani 1 1 d .
C21 C 0.3602(3) 1.0305(3) 0.8227(2) 0.0480(12) Uani 1 1 d .
C22 C 0.3781(3) 0.8886(3) 0.8764(2) 0.0481(11) Uani 1 1 d .
H22 H 0.3909 0.8237 0.8873 0.058 Uiso 1 1 calc R
C23 C 0.3372(3) 0.9514(3) 0.9146(2) 0.0514(12) Uani 1 1 d .
H23 H 0.3212 0.9361 0.9591 0.062 Uiso 1 1 calc R
C24 C 0.3610(3) 1.1123(3) 0.7680(3) 0.0680(15) Uani 1 1 d .
H24A H 0.3347 1.0903 0.7139 0.102 Uiso 1 1 calc R
H24B H 0.4315 1.1353 0.7813 0.102 Uiso 1 1 calc R
H24C H 0.3172 1.1632 0.7740 0.102 Uiso 1 1 calc R
N31 N 0.3715(2) 0.89128(19) 0.67604(16) 0.0388(8) Uani 1 1 d .
N32 N 0.3047(2) 0.8653(2) 0.54503(18) 0.0498(10) Uani 1 1 d .
C31 C 0.3882(2) 0.8877(2) 0.6069(2) 0.0399(10) Uani 1 1 d .
C32 C 0.2639(3) 0.8728(3) 0.6550(2) 0.0514(12) Uani 1 1 d .
H32 H 0.2250 0.8720 0.6879 0.062 Uiso 1 1 calc R
C33 C 0.2302(3) 0.8565(3) 0.5763(2) 0.0508(12) Uani 1 1 d .
H33 H 0.1610 0.8405 0.5463 0.061 Uiso 1 1 calc R
C34 C 0.4921(3) 0.9005(3) 0.6005(3) 0.0584(12) Uani 1 1 d .
H34A H 0.5287 0.8404 0.6101 0.088 Uiso 1 1 calc R
H34B H 0.5319 0.9466 0.6392 0.088 Uiso 1 1 calc R
H34C H 0.4832 0.9228 0.5482 0.088 Uiso 1 1 calc R
N41 N 0.4427(2) 0.3198(2) 0.66104(17) 0.0475(9) Uani 1 1 d .
N42 N 0.5869(2) 0.2341(2) 0.72710(18) 0.0539(10) Uani 1 1 d .
C41 C 0.4944(3) 0.2370(3) 0.6668(2) 0.0580(13) Uani 1 1 d .
C42 C 0.5098(3) 0.3763(3) 0.7258(2) 0.0435(11) Uani 1 1 d .
H42 H 0.4970 0.4384 0.7384 0.052 Uiso 1 1 calc R
C43 C 0.5945(2) 0.3231(3) 0.7649(2) 0.0530(12) Uani 1 1 d .
H43 H 0.6499 0.3422 0.8103 0.064 Uiso 1 1 calc R
C44 C 0.4546(5) 0.1610(3) 0.6050(3) 0.0796(18) Uani 1 1 d .
H44A H 0.4101 0.1894 0.5559 0.119 Uiso 1 1 calc R
H44B H 0.4153 0.1148 0.6221 0.119 Uiso 1 1 calc R
H44C H 0.5129 0.1301 0.5972 0.119 Uiso 1 1 calc R
N51 N 0.3284(2) 0.3569(2) 0.51848(17) 0.0449(9) Uani 1 1 d .
N52 N 0.2696(3) 0.3731(3) 0.3883(2) 0.0625(12) Uani 1 1 d .
C51 C 0.2490(3) 0.3574(3) 0.4514(2) 0.0479(11) Uani 1 1 d .
C52 C 0.4156(3) 0.3727(3) 0.4965(2) 0.0487(12) Uani 1 1 d .
H52 H 0.4857 0.3751 0.5300 0.058 Uiso 1 1 calc R
C53 C 0.3763(3) 0.3839(3) 0.4156(2) 0.0613(13) Uani 1 1 d .
H53 H 0.4158 0.3967 0.3842 0.074 Uiso 1 1 calc R
C54 C 0.1332(3) 0.3521(3) 0.4484(3) 0.0632(14) Uani 1 1 d .
H54A H 0.0874 0.3355 0.3956 0.095 Uiso 1 1 calc R
H54B H 0.1130 0.4132 0.4627 0.095 Uiso 1 1 calc R
H54C H 0.1281 0.3044 0.4851 0.095 Uiso 1 1 calc R
N61 N 0.2960(2) 0.4419(2) 0.63275(18) 0.0438(9) Uani 1 1 d .
N62 N 0.2379(2) 0.5489(2) 0.6972(2) 0.0531(10) Uani 1 1 d .
C61 C 0.2637(3) 0.4582(3) 0.6937(2) 0.0494(12) Uani 1 1 d .
C62 C 0.2879(3) 0.5284(3) 0.5943(2) 0.0522(12) Uani 1 1 d .
H62 H 0.3041 0.5404 0.5494 0.063 Uiso 1 1 calc R
C63 C 0.2527(3) 0.5912(3) 0.6336(2) 0.0546(12) Uani 1 1 d .
H63 H 0.2397 0.6554 0.6199 0.065 Uiso 1 1 calc R
C64 C 0.2608(3) 0.3782(4) 0.7491(3) 0.0704(14) Uani 1 1 d .
H64A H 0.2206 0.3981 0.7804 0.106 Uiso 1 1 calc R
H64B H 0.3311 0.3630 0.7837 0.106 Uiso 1 1 calc R
H64C H 0.2289 0.3227 0.7186 0.106 Uiso 1 1 calc R

loop_
_atom_site_aniso_label
_atom_site_aniso_U_11
_atom_site_aniso_U_22
_atom_site_aniso_U_33
_atom_site_aniso_U_23
_atom_site_aniso_U_13
_atom_site_aniso_U_12
B1 0.0457(18) 0.0216(18) 0.050(2) -0.0021(17) 0.0158(16) 0.0016(16)
B2 0.0352(15) 0.040(2) 0.059(2) 0.0082(18) 0.0243(14) -0.0002(16)
Li1 0.040(3) 0.069(4) 0.035(3) 0.007(3) 0.009(2) -0.015(3)
Li2 0.049(3) 0.069(4) 0.060(4) -0.012(3) 0.017(3) 0.017(3)
N1 0.0727(19) 0.0450(18) 0.079(2) -0.0023(17) 0.0220(17) 0.0162(16)
O1 0.0579(14) 0.081(2) 0.0759(19) 0.0022(16) 0.0177(13) 0.0097(14)
C1 0.199(4) 0.144(5) 0.165(4) -0.018(4) 0.134(3) -0.058(4)
C2 0.333(6) 0.391(8) 0.102(5) 0.063(5) 0.089(5) 0.284(5)
C3 0.081(2) 0.108(4) 0.114(3) -0.032(3) 0.0598(19) -0.004(3)
N11 0.0417(13) 0.0357(14) 0.0512(15) -0.0053(13) 0.0185(11) 0.0015(12)
N12 0.0489(14) 0.0341(15) 0.0607(18) -0.0019(14) 0.0162(13) 0.0129(13)
C11 0.0401(17) 0.055(2) 0.0358(18) -0.0028(16) 0.0066(14) 0.0069(16)
C12 0.0426(17) 0.053(2) 0.059(2) -0.0225(17) 0.0152(15) -0.0039(16)
C13 0.0417(17) 0.040(2) 0.068(2) 0.0066(17) 0.0144(16) 0.0050(16)
C14 0.064(2) 0.111(3) 0.049(2) -0.036(2) 0.005(2) 0.006(2)
N21 0.0471(13) 0.0383(15) 0.0438(15) 0.0055(13) 0.0224(10) 0.0018(12)
N22 0.0585(15) 0.0476(17) 0.0455(16) -0.0014(13) 0.0183(12) 0.0267(13)
C21 0.0575(19) 0.0424(19) 0.0429(19) -0.0036(16) 0.0167(15) 0.0092(16)
C22 0.0570(17) 0.041(2) 0.0522(19) 0.0015(16) 0.0269(14) -0.0047(16)
C23 0.0568(17) 0.059(2) 0.0440(18) 0.0123(17) 0.0246(13) 0.0012(17)
C24 0.084(2) 0.040(2) 0.088(3) 0.0204(19) 0.0398(19) 0.0089(19)
N31 0.0433(13) 0.0344(15) 0.0397(14) 0.0029(12) 0.0161(11) 0.0077(12)
N32 0.0555(16) 0.0559(18) 0.0359(15) -0.0016(14) 0.0140(12) 0.0110(14)
C31 0.0363(15) 0.0444(19) 0.0407(17) -0.0052(15) 0.0160(12) 0.0052(14)
C32 0.0387(16) 0.069(2) 0.0497(19) 0.0011(19) 0.0196(13) 0.0013(17)
C33 0.0376(16) 0.071(2) 0.040(2) 0.0053(18) 0.0105(14) -0.0082(17)
C34 0.0534(17) 0.069(2) 0.059(2) -0.0063(19) 0.0281(14) -0.0259(17)
N41 0.0420(13) 0.0591(18) 0.0398(15) -0.0056(14) 0.0127(11) 0.0158(13)
N42 0.0436(14) 0.072(2) 0.0458(16) -0.0024(15) 0.0160(12) 0.0170(14)
C41 0.074(2) 0.052(2) 0.051(2) -0.0058(18) 0.0254(17) 0.0111(18)
C42 0.0407(15) 0.0403(19) 0.0538(19) -0.0018(16) 0.0223(13) 0.0026(14)
C43 0.0367(15) 0.080(3) 0.0502(19) -0.0121(19) 0.0255(13) 0.0013(17)
C44 0.134(4) 0.028(2) 0.068(3) -0.0089(19) 0.026(3) 0.015(2)
N51 0.0469(14) 0.0500(17) 0.0354(15) -0.0017(13) 0.0121(11) 0.0117(13)
N52 0.0691(18) 0.067(2) 0.0494(18) -0.0032(16) 0.0194(14) -0.0037(17)
C51 0.0587(18) 0.048(2) 0.0365(18) 0.0003(16) 0.0167(14) -0.0168(17)
C52 0.0396(16) 0.055(2) 0.056(2) 0.0036(17) 0.0237(14) 0.0064(15)
C53 0.0536(16) 0.079(3) 0.069(2) -0.009(2) 0.0432(13) -0.0120(18)
C54 0.0433(18) 0.073(3) 0.072(3) -0.006(2) 0.0193(17) -0.0133(18)
N61 0.0509(14) 0.0342(15) 0.0447(16) -0.0015(13) 0.0155(12) 0.0021(13)
N62 0.0626(16) 0.0274(14) 0.0680(19) -0.0080(14) 0.0219(14) 0.0148(13)
C61 0.0364(15) 0.080(3) 0.0321(17) 0.0162(18) 0.0128(12) 0.0098(17)
C62 0.0580(18) 0.043(2) 0.060(2) 0.0154(17) 0.0260(15) 0.0061(16)
C63 0.0608(19) 0.0402(19) 0.061(2) 0.0009(18) 0.0203(16) 0.0185(17)
C64 0.079(2) 0.091(3) 0.057(2) 0.014(2) 0.0441(15) 0.011(2)

loop_
_atom_type_symbol
_atom_type_description
_atom_type_scat_dispersion_real
_atom_type_scat_dispersion_imag
_atom_type_scat_source
C C 0.0033 0.0016 'International Tables Vol C Tables 4.2.6.8 and 6.1.1.4'
H H 0.0000 0.0000 'International Tables Vol C Tables 4.2.6.8 and 6.1.1.4'
Li Li -0.0003 0.0001 'International Tables Vol C Tables 4.2.6.8 and 6.1.1.4'
B B 0.0013 0.0007 'International Tables Vol C Tables 4.2.6.8 and 6.1.1.4'
N N 0.0061 0.0033 'International Tables Vol C Tables 4.2.6.8 and 6.1.1.4'
O O 0.0106 0.0060 'International Tables Vol C Tables 4.2.6.8 and 6.1.1.4'

loop_
_geom_angle_atom_site_label_1
_geom_angle_atom_site_label_2
_geom_angle_atom_site_label_3
_geom_angle
_geom_angle_site_symmetry_1
_geom_angle_site_symmetry_3
N31 B1 N11 109.1(3) . .
N31 B1 N21 111.3(3) . .
N11 B1 N21 110.3(3) . .
N31 B1 H101 112.5(12) . .
N11 B1 H101 106.9(11) . .
N21 B1 H101 106.6(13) . .
N41 B2 N51 110.0(3) . .
N41 B2 N61 108.6(3) . .
N51 B2 N61 108.5(3) . .
N41 B2 H102 118.5(15) . .
N51 B2 H102 107.8(17) . .
N61 B2 H102 102.8(18) . .
N32 Li1 N22 110.1(3) . 2_574
N32 Li1 N12 115.3(3) . 4_464
N22 Li1 N12 111.1(3) 2_574 4_464
N32 Li1 O1 104.5(3) . .
N22 Li1 O1 110.0(3) 2_574 .
N12 Li1 O1 105.3(3) 4_464 .
N42 Li2 N52 119.1(4) 3_455 2_565
N42 Li2 N62 121.5(4) 3_455 .
N52 Li2 N62 118.9(3) 2_565 .
C1 N1 C3 125.0(5) . .
C1 N1 C2 120.6(5) . .
C3 N1 C2 114.4(6) . .
C3 O1 Li1 120.2(4) . .
N1 C1 H1A 109.5 . .
N1 C1 H1B 109.5 . .
H1A C1 H1B 109.5 . .
N1 C1 H1C 109.5 . .
H1A C1 H1C 109.5 . .
H1B C1 H1C 109.5 . .
N1 C2 H2A 109.5 . .
N1 C2 H2B 109.5 . .
H2A C2 H2B 109.5 . .
N1 C2 H2C 109.5 . .
H2A C2 H2C 109.5 . .
H2B C2 H2C 109.5 . .
O1 C3 N1 123.0(6) . .
O1 C3 H3 118.5 . .
N1 C3 H3 118.5 . .
C11 N11 C12 105.0(3) . .
C11 N11 B1 127.5(3) . .
C12 N11 B1 127.4(3) . .
C11 N12 C13 105.7(3) . .
C11 N12 Li1 129.2(3) . 4_565
C13 N12 Li1 123.8(3) . 4_565
N12 C11 N11 112.2(3) . .
N12 C11 C14 123.0(3) . .
N11 C11 C14 124.8(4) . .
C13 C12 N11 109.6(3) . .
C13 C12 H12 125.2 . .
N11 C12 H12 125.2 . .
C12 C13 N12 107.4(3) . .
C12 C13 H13 126.3 . .
N12 C13 H13 126.3 . .
C11 C14 H14A 109.5 . .
C11 C14 H14B 109.5 . .
H14A C14 H14B 109.5 . .
C11 C14 H14C 109.5 . .
H14A C14 H14C 109.5 . .
H14B C14 H14C 109.5 . .
C21 N21 C22 104.5(3) . .
C21 N21 B1 127.9(3) . .
C22 N21 B1 127.6(3) . .
C21 N22 C23 103.6(3) . .
C21 N22 Li1 130.9(3) . 2_575
C23 N22 Li1 123.8(3) . 2_575
N22 C21 N21 114.1(3) . .
N22 C21 C24 122.4(3) . .
N21 C21 C24 123.5(4) . .
C23 C22 N21 105.8(3) . .
C23 C22 H22 127.1 . .
N21 C22 H22 127.1 . .
C22 C23 N22 112.0(4) . .
C22 C23 H23 124.0 . .
N22 C23 H23 124.0 . .
C21 C24 H24A 109.5 . .
C21 C24 H24B 109.5 . .
H24A C24 H24B 109.5 . .
C21 C24 H24C 109.5 . .
H24A C24 H24C 109.5 . .
H24B C24 H24C 109.5 . .
C31 N31 C32 104.8(3) . .
C31 N31 B1 128.6(3) . .
C32 N31 B1 126.5(3) . .
C31 N32 C33 102.9(3) . .
C31 N32 Li1 132.0(3) . .
C33 N32 Li1 125.0(3) . .
N32 C31 N31 114.2(3) . .
N32 C31 C34 121.8(4) . .
N31 C31 C34 123.8(3) . .
C33 C32 N31 104.0(4) . .
C33 C32 H32 128.0 . .
N31 C32 H32 128.0 . .
N32 C33 C32 114.1(3) . .
N32 C33 H33 123.0 . .
C32 C33 H33 123.0 . .
C31 C34 H34A 109.5 . .
C31 C34 H34B 109.5 . .
H34A C34 H34B 109.5 . .
C31 C34 H34C 109.5 . .
H34A C34 H34C 109.5 . .
H34B C34 H34C 109.5 . .
C41 N41 C42 104.4(3) . .
C41 N41 B2 127.7(3) . .
C42 N41 B2 127.5(3) . .
C41 N42 C43 104.5(3) . .
C41 N42 Li2 133.3(3) . 3_545
C43 N42 Li2 121.9(3) . 3_545
N41 C41 N42 114.0(3) . .
N41 C41 C44 121.2(3) . .
N42 C41 C44 124.6(4) . .
C43 C42 N41 107.5(3) . .
C43 C42 H42 126.3 . .
N41 C42 H42 126.3 . .
C42 C43 N42 109.7(3) . .
C42 C43 H43 125.2 . .
N42 C43 H43 125.2 . .
C41 C44 H44A 109.5 . .
C41 C44 H44B 109.5 . .
H44A C44 H44B 109.5 . .
C41 C44 H44C 109.5 . .
H44A C44 H44C 109.5 . .
H44B C44 H44C 109.5 . .
C51 N51 C52 104.1(3) . .
C51 N51 B2 129.8(3) . .
C52 N51 B2 126.1(3) . .
C51 N52 C53 104.3(3) . .
C51 N52 Li2 136.7(4) . 2_564
C53 N52 Li2 118.2(4) . 2_564
N52 C51 N51 116.7(4) . .
N52 C51 C54 121.3(3) . .
N51 C51 C54 121.6(4) . .
C53 C52 N51 105.9(3) . .
C53 C52 H52 127.1 . .
N51 C52 H52 127.1 . .
N52 C53 C52 109.0(4) . .
N52 C53 H53 125.5 . .
C52 C53 H53 125.5 . .
C51 C54 H54A 109.5 . .
C51 C54 H54B 109.5 . .
H54A C54 H54B 109.5 . .
C51 C54 H54C 109.5 . .
H54A C54 H54C 109.5 . .
H54B C54 H54C 109.5 . .
C61 N61 C62 105.8(3) . .
C61 N61 B2 129.1(3) . .
C62 N61 B2 125.1(3) . .
C61 N62 C63 104.6(4) . .
C61 N62 Li2 137.9(4) . .
C63 N62 Li2 117.5(3) . .
N62 C61 N61 111.9(4) . .
N62 C61 C64 127.4(4) . .
N61 C61 C64 120.8(4) . .
C63 C62 N61 106.9(4) . .
C63 C62 H62 126.5 . .
N61 C62 H62 126.5 . .
C62 C63 N62 110.9(4) . .
C62 C63 H63 124.6 . .
N62 C63 H63 124.6 . .
C61 C64 H64A 109.5 . .
C61 C64 H64B 109.5 . .
H64A C64 H64B 109.5 . .
C61 C64 H64C 109.5 . .
H64A C64 H64C 109.5 . .
H64B C64 H64C 109.5 . .

loop_
_geom_bond_atom_site_label_1
_geom_bond_atom_site_label_2
_geom_bond_distance
_geom_bond_site_symmetry_2
B1 N31 1.531(4) .
B1 N11 1.535(4) .
B1 N21 1.546(6) .
B1 H101 1.42(3) .
B2 N41 1.536(4) .
B2 N51 1.556(6) .
B2 N61 1.588(5) .
B2 H102 0.84(2) .
Li1 N32 2.016(7) .
Li1 N22 2.065(7) 2_574
Li1 N12 2.071(6) 4_464
Li1 O1 2.096(7) .
Li2 N42 1.944(7) 3_455
Li2 N52 2.019(8) 2_565
Li2 N62 2.034(8) .
N1 C1 1.346(9) .
N1 C3 1.376(6) .
N1 C2 1.510(9) .
O1 C3 1.206(6) .
C1 H1A 0.9600 .
C1 H1B 0.9600 .
C1 H1C 0.9600 .
C2 H2A 0.9600 .
C2 H2B 0.9600 .
C2 H2C 0.9600 .
C3 H3 0.9300 .
N11 C11 1.354(4) .
N11 C12 1.407(5) .
N12 C11 1.344(5) .
N12 C13 1.427(5) .
N12 Li1 2.071(6) 4_565
C11 C14 1.451(6) .
C12 C13 1.341(5) .
C12 H12 0.9300 .
C13 H13 0.9300 .
C14 H14A 0.9600 .
C14 H14B 0.9600 .
C14 H14C 0.9600 .
N21 C21 1.358(5) .
N21 C22 1.400(5) .
N22 C21 1.322(6) .
N22 C23 1.362(5) .
N22 Li1 2.065(7) 2_575
C21 C24 1.513(6) .
C22 C23 1.355(6) .
C22 H22 0.9300 .
C23 H23 0.9300 .
C24 H24A 0.9600 .
C24 H24B 0.9600 .
C24 H24C 0.9600 .
N31 C31 1.348(5) .
N31 C32 1.403(4) .
N32 C31 1.313(4) .
N32 C33 1.337(6) .
C31 C34 1.476(5) .
C32 C33 1.345(6) .
C32 H32 0.9300 .
C33 H33 0.9300 .
C34 H34A 0.9600 .
C34 H34B 0.9600 .
C34 H34C 0.9600 .
N41 C41 1.339(5) .
N41 C42 1.433(4) .
N42 C41 1.337(4) .
N42 C43 1.403(5) .
N42 Li2 1.944(7) 3_545
C41 C44 1.492(6) .
C42 C43 1.341(5) .
C42 H42 0.9300 .
C43 H43 0.9300 .
C44 H44A 0.9600 .
C44 H44B 0.9600 .
C44 H44C 0.9600 .
N51 C51 1.300(4) .
N51 C52 1.402(5) .
N52 C51 1.287(6) .
N52 C53 1.368(5) .
N52 Li2 2.019(8) 2_564
C51 C54 1.565(6) .
C52 C53 1.371(6) .
C52 H52 0.9300 .
C53 H53 0.9300 .
C54 H54A 0.9600 .
C54 H54B 0.9600 .
C54 H54C 0.9600 .
N61 C61 1.346(5) .
N61 C62 1.378(5) .
N62 C61 1.323(5) .
N62 C63 1.369(6) .
C61 C64 1.509(6) .
C62 C63 1.322(6) .
C62 H62 0.9300 .
C63 H63 0.9300 .
C64 H64A 0.9600 .
C64 H64B 0.9600 .
C64 H64C 0.9600 .
